data_1504282
loop_
_publ_author_name
'Nakazono, Satomi'
'Easwaramoorthi, Shanmugam'
'Kim, Dongho'
'Shinokubo, Hiroshi'
'Osuka, Atsuhiro'

_publ_section_title
;
 Synthesis of arylated perylene bisimides through C-H bond cleavage under
 ruthenium catalysis.
;
_journal_issue 23
_journal_name_full 'Organic letters'
_journal_page_first 5426
_journal_page_last 5429
_journal_paper_doi 10.1021/ol902271b
_journal_volume 11
_journal_year 2009
_chemical_formula_sum 'C66 H48 F12 N4 O4'
_chemical_formula_weight 1189.08
_chemical_name_systematic
; 
 ? 
;
_space_group_IT_number 14
_symmetry_cell_setting monoclinic
_symmetry_Int_Tables_number 14
_symmetry_space_group_name_Hall '-P 2ybc'
_symmetry_space_group_name_H-M 'P 1 21/c 1'
_atom_sites_solution_hydrogens geom
_atom_sites_solution_primary direct
_atom_sites_solution_secondary difmap
_audit_creation_method SHELXL-97
_cell_angle_alpha 90.00
_cell_angle_beta 103.6540(10)
_cell_angle_gamma 90.00
_cell_formula_units_Z 2
_cell_length_a 18.3251(4)
_cell_length_b 8.2876(2)
_cell_length_c 18.7323(4)
_cell_measurement_reflns_used 8911
_cell_measurement_temperature 123(2)
_cell_measurement_theta_max 68.1
_cell_measurement_theta_min 3.0
_cell_volume 2764.50(11)
_computing_structure_refinement 'SHELXL-97 (Sheldrick, 1997)'
_computing_structure_solution 'SHELXS-97 (Sheldrick, 1990)'
_diffrn_ambient_temperature 123(2)
_diffrn_detector_area_resol_mean 5.00
_diffrn_measured_fraction_theta_full 0.997
_diffrn_measured_fraction_theta_max 0.997
_diffrn_measurement_device_type 'Rigaku RAXIS-RAPID'
_diffrn_measurement_method \w
_diffrn_radiation_monochromator graphite
_diffrn_radiation_source 'fine-focus sealed tube'
_diffrn_radiation_type CuK\a
_diffrn_radiation_wavelength 1.54187
_diffrn_reflns_av_R_equivalents 0.0960
_diffrn_reflns_av_sigmaI/netI 0.0837
_diffrn_reflns_limit_h_max 20
_diffrn_reflns_limit_h_min -20
_diffrn_reflns_limit_k_max 9
_diffrn_reflns_limit_k_min -9
_diffrn_reflns_limit_l_max 21
_diffrn_reflns_limit_l_min -20
_diffrn_reflns_number 25460
_diffrn_reflns_theta_full 61.98
_diffrn_reflns_theta_max 61.98
_diffrn_reflns_theta_min 4.86
_exptl_absorpt_coefficient_mu 1.002
_exptl_absorpt_correction_T_max 0.9802
_exptl_absorpt_correction_T_min 0.6342
_exptl_absorpt_correction_type empirical
_exptl_crystal_colour orange
_exptl_crystal_density_diffrn 1.428
_exptl_crystal_density_method 'not measured'
_exptl_crystal_description prism
_exptl_crystal_F_000 1224
_exptl_crystal_size_max 0.50
_exptl_crystal_size_mid 0.20
_exptl_crystal_size_min 0.02
_refine_diff_density_max 0.335
_refine_diff_density_min -0.428
_refine_diff_density_rms 0.087
_refine_ls_extinction_method none
_refine_ls_goodness_of_fit_ref 1.100
_refine_ls_hydrogen_treatment constr
_refine_ls_matrix_type full
_refine_ls_number_parameters 392
_refine_ls_number_reflns 4335
_refine_ls_number_restraints 0
_refine_ls_restrained_S_all 1.100
_refine_ls_R_factor_all 0.1584
_refine_ls_R_factor_gt 0.0991
_refine_ls_shift/su_max 0.000
_refine_ls_shift/su_mean 0.000
_refine_ls_structure_factor_coef Fsqd
_refine_ls_weighting_details 'calc w=1/[\s^2^(Fo^2^)+(0.1600P)^2^+3.4531P] where P=(Fo^2^+2Fc^2^)/3'
_refine_ls_weighting_scheme calc
_refine_ls_wR_factor_gt 0.2556
_refine_ls_wR_factor_ref 0.3364
_reflns_number_gt 2125
_reflns_number_total 4335
_reflns_threshold_expression >2sigma(I)
_cod_data_source_file ol902271b_si_002.cif
_cod_data_source_block 5
_cod_depositor_comments
;
The following automatic conversions were performed:

'_symmetry_cell_setting' value 'Monoclinic' changed to 'monoclinic'
according to /home/saulius/struct/CIF-dictionaries/cif_core.dic
dictionary named 'cif_core.dic' version 2.4.2 from 2011-04-26.

Automatic conversion script
Id: cif_fix_values 1715 2011-07-08 13:25:40Z adriana 
;
_cod_original_cell_volume 2764.49(11)
_cod_original_sg_symbol_H-M 'P 21/c'
_cod_database_code 1504282

loop_
_symmetry_equiv_pos_as_xyz
'x, y, z'
'-x, y+1/2, -z+1/2'
'-x, -y, -z'
'x, -y-1/2, z-1/2'

loop_
_atom_site_label
_atom_site_type_symbol
_atom_site_fract_x
_atom_site_fract_y
_atom_site_fract_z
_atom_site_U_iso_or_equiv
_atom_site_adp_type
_atom_site_occupancy
_atom_site_symmetry_multiplicity
_atom_site_calc_flag
_atom_site_refinement_flags
F1 F -0.5530(2) 0.1462(6) -0.6989(3) 0.0908(15) Uani 1 1 d .
F2 F -0.5076(3) 0.0276(6) -0.7793(3) 0.0941(16) Uani 1 1 d .
F3 F -0.5453(2) -0.1127(6) -0.7000(3) 0.1060(18) Uani 1 1 d .
F4 F 0.1254(2) 0.1526(5) 0.0472(2) 0.0744(12) Uani 1 1 d .
F5 F 0.2138(2) 0.0287(7) 0.0146(2) 0.0955(16) Uani 1 1 d .
F6 F 0.1211(3) -0.1016(5) 0.0361(2) 0.0818(14) Uani 1 1 d .
O1 O -0.3056(2) 0.0434(6) -0.4249(2) 0.0628(13) Uani 1 1 d .
O2 O -0.1170(2) 0.2376(5) -0.2408(2) 0.0578(12) Uani 1 1 d .
N1 N -0.2133(3) 0.1459(6) -0.3314(3) 0.0499(13) Uani 1 1 d .
N2 N 0.4109(5) 0.0324(10) 0.0459(5) 0.104(3) Uani 1 1 d .
C1 C -0.0791(3) 0.0135(7) -0.5346(3) 0.0471(15) Uani 1 1 d .
C2 C -0.1550(3) 0.0199(7) -0.5663(4) 0.0500(16) Uani 1 1 d .
H1 H -0.1716 0.0073 -0.6180 0.060 Uiso 1 1 calc R
C3 C -0.2090(3) 0.0446(7) -0.5247(4) 0.0498(16) Uani 1 1 d .
C4 C -0.1847(3) 0.0713(7) -0.4493(3) 0.0480(15) Uani 1 1 d .
C5 C -0.1070(3) 0.0702(7) -0.4154(3) 0.0465(15) Uani 1 1 d .
C6 C -0.0827(3) 0.0983(7) -0.3385(3) 0.0482(15) Uani 1 1 d .
C7 C -0.0074(3) 0.0757(7) -0.3022(3) 0.0475(15) Uani 1 1 d .
C8 C 0.0436(4) 0.0355(7) -0.3458(3) 0.0484(15) Uani 1 1 d .
H2 H 0.0947 0.0180 -0.3216 0.058 Uiso 1 1 calc R
C9 C 0.0234(3) 0.0203(7) -0.4212(3) 0.0461(15) Uani 1 1 d .
C10 C -0.0536(3) 0.0344(7) -0.4571(3) 0.0450(15) Uani 1 1 d .
C11 C -0.2397(4) 0.0830(8) -0.4029(4) 0.0529(16) Uani 1 1 d .
C12 C -0.1370(4) 0.1657(8) -0.2991(4) 0.0515(16) Uani 1 1 d .
C13 C -0.2889(3) 0.0425(8) -0.5677(3) 0.0495(16) Uani 1 1 d .
C14 C -0.3171(3) -0.1006(8) -0.6014(4) 0.0531(16) Uani 1 1 d .
H3 H -0.2869 -0.1951 -0.5935 0.064 Uiso 1 1 calc R
C15 C -0.3889(4) -0.1079(9) -0.6465(4) 0.0611(18) Uani 1 1 d .
H4 H -0.4079 -0.2063 -0.6696 0.073 Uiso 1 1 calc R
C16 C -0.4328(4) 0.0321(9) -0.6576(4) 0.0559(17) Uani 1 1 d .
C17 C -0.4054(3) 0.1735(8) -0.6242(4) 0.0558(17) Uani 1 1 d .
H5 H -0.4356 0.2680 -0.6322 0.067 Uiso 1 1 calc R
C18 C -0.3329(3) 0.1802(8) -0.5782(4) 0.0541(16) Uani 1 1 d .
H6 H -0.3143 0.2783 -0.5545 0.065 Uiso 1 1 calc R
C19 C -0.5092(4) 0.0240(9) -0.7089(5) 0.067(2) Uani 1 1 d .
C20 C 0.0251(3) 0.0785(8) -0.2214(3) 0.0507(16) Uani 1 1 d .
C21 C 0.0936(3) 0.1556(8) -0.1934(4) 0.0550(17) Uani 1 1 d .
H7 H 0.1153 0.2185 -0.2254 0.066 Uiso 1 1 calc R
C22 C 0.1305(4) 0.1426(8) -0.1205(4) 0.0578(17) Uani 1 1 d .
H8 H 0.1768 0.1967 -0.1024 0.069 Uiso 1 1 calc R
C23 C 0.0990(4) 0.0490(8) -0.0735(3) 0.0517(16) Uani 1 1 d .
C24 C 0.0306(4) -0.0267(8) -0.1004(4) 0.0538(17) Uani 1 1 d .
H9 H 0.0091 -0.0890 -0.0680 0.065 Uiso 1 1 calc R
C25 C -0.0071(3) -0.0131(7) -0.1735(3) 0.0485(15) Uani 1 1 d .
H10 H -0.0542 -0.0651 -0.1911 0.058 Uiso 1 1 calc R
C26 C 0.1407(4) 0.0331(8) 0.0048(4) 0.0578(17) Uani 1 1 d .
C27 C -0.2706(4) 0.1818(9) -0.2886(4) 0.0572(17) Uani 1 1 d .
H11 H -0.3196 0.1420 -0.3191 0.069 Uiso 1 1 calc R
C28 C -0.2801(4) 0.3627(9) -0.2793(4) 0.071(2) Uani 1 1 d .
H12 H -0.3140 0.3800 -0.2460 0.085 Uiso 1 1 calc R
H13 H -0.2307 0.4095 -0.2555 0.085 Uiso 1 1 calc R
C29 C -0.3112(5) 0.4523(11) -0.3500(5) 0.091(3) Uani 1 1 d .
H14 H -0.2779 0.4369 -0.3834 0.136 Uiso 1 1 calc R
H15 H -0.3145 0.5676 -0.3395 0.136 Uiso 1 1 calc R
H16 H -0.3613 0.4108 -0.3730 0.136 Uiso 1 1 calc R
C30 C -0.2561(4) 0.0864(10) -0.2168(4) 0.072(2) Uani 1 1 d .
H17 H -0.2103 0.1290 -0.1830 0.086 Uiso 1 1 calc R
H18 H -0.2987 0.1035 -0.1934 0.086 Uiso 1 1 calc R
C31 C -0.2464(4) -0.0942(9) -0.2270(4) 0.076(2) Uani 1 1 d .
H19 H -0.2922 -0.1382 -0.2591 0.114 Uiso 1 1 calc R
H20 H -0.2368 -0.1481 -0.1791 0.114 Uiso 1 1 calc R
H21 H -0.2038 -0.1124 -0.2494 0.114 Uiso 1 1 calc R
C32 C 0.4310(5) 0.1419(11) 0.0202(5) 0.084(2) Uani 1 1 d .
C33 C 0.4585(6) 0.2839(11) -0.0094(6) 0.111(3) Uani 1 1 d .
H22 H 0.4246 0.3747 -0.0078 0.166 Uiso 1 1 calc R
H23 H 0.4608 0.2637 -0.0603 0.166 Uiso 1 1 calc R
H24 H 0.5088 0.3101 0.0200 0.166 Uiso 1 1 calc R

loop_
_atom_site_aniso_label
_atom_site_aniso_U_11
_atom_site_aniso_U_22
_atom_site_aniso_U_33
_atom_site_aniso_U_23
_atom_site_aniso_U_13
_atom_site_aniso_U_12
F1 0.057(2) 0.112(4) 0.091(3) -0.014(3) -0.007(2) 0.019(2)
F2 0.088(3) 0.118(4) 0.063(3) -0.006(3) -0.009(2) 0.002(3)
F3 0.061(3) 0.102(4) 0.137(5) 0.027(3) -0.012(3) -0.016(3)
F4 0.104(3) 0.063(2) 0.052(2) -0.0095(19) 0.010(2) 0.005(2)
F5 0.059(3) 0.157(5) 0.065(3) 0.006(3) 0.002(2) 0.017(3)
F6 0.119(4) 0.062(3) 0.054(3) 0.008(2) 0.000(2) 0.002(2)
O1 0.050(3) 0.088(3) 0.052(3) -0.009(2) 0.013(2) -0.008(2)
O2 0.059(3) 0.060(3) 0.054(3) -0.009(2) 0.014(2) 0.000(2)
N1 0.051(3) 0.057(3) 0.043(3) -0.008(3) 0.016(2) 0.000(2)
N2 0.138(7) 0.074(5) 0.098(6) 0.002(4) 0.024(5) -0.006(5)
C1 0.048(4) 0.051(4) 0.044(4) 0.005(3) 0.015(3) 0.007(3)
C2 0.046(4) 0.057(4) 0.049(4) 0.004(3) 0.015(3) -0.001(3)
C3 0.050(4) 0.050(4) 0.045(4) -0.001(3) 0.004(3) 0.003(3)
C4 0.051(4) 0.048(3) 0.047(4) 0.002(3) 0.016(3) 0.001(3)
C5 0.045(3) 0.050(4) 0.043(4) 0.001(3) 0.008(3) 0.002(3)
C6 0.046(3) 0.050(4) 0.048(4) 0.011(3) 0.009(3) 0.001(3)
C7 0.056(4) 0.050(4) 0.038(4) 0.001(3) 0.015(3) -0.002(3)
C8 0.055(4) 0.054(4) 0.037(3) 0.001(3) 0.012(3) 0.001(3)
C9 0.046(3) 0.044(3) 0.048(4) 0.002(3) 0.010(3) 0.000(3)
C10 0.046(3) 0.042(3) 0.047(4) 0.007(3) 0.011(3) 0.001(3)
C11 0.052(4) 0.060(4) 0.048(4) -0.006(3) 0.013(3) 0.000(3)
C12 0.056(4) 0.051(4) 0.049(4) -0.003(3) 0.014(3) -0.001(3)
C13 0.040(3) 0.064(4) 0.042(4) 0.002(3) 0.004(3) 0.002(3)
C14 0.053(4) 0.049(4) 0.055(4) 0.000(3) 0.008(3) 0.004(3)
C15 0.059(4) 0.059(4) 0.061(5) -0.003(4) 0.007(3) -0.002(3)
C16 0.046(4) 0.071(4) 0.046(4) 0.003(3) 0.002(3) -0.006(3)
C17 0.045(4) 0.060(4) 0.062(4) 0.008(3) 0.010(3) 0.005(3)
C18 0.052(4) 0.056(4) 0.057(4) 0.001(3) 0.017(3) -0.001(3)
C19 0.062(5) 0.055(4) 0.081(6) 0.002(4) 0.010(4) 0.000(4)
C20 0.049(4) 0.060(4) 0.041(4) -0.004(3) 0.007(3) 0.005(3)
C21 0.047(4) 0.061(4) 0.053(4) 0.001(3) 0.005(3) -0.002(3)
C22 0.058(4) 0.058(4) 0.052(4) 0.001(3) 0.002(3) -0.004(3)
C23 0.056(4) 0.056(4) 0.041(4) -0.004(3) 0.008(3) 0.008(3)
C24 0.060(4) 0.053(4) 0.050(4) -0.008(3) 0.017(3) 0.001(3)
C25 0.048(4) 0.063(4) 0.034(3) 0.003(3) 0.009(3) -0.001(3)
C26 0.072(5) 0.052(4) 0.049(4) 0.004(3) 0.014(4) 0.006(3)
C27 0.050(4) 0.075(5) 0.050(4) -0.003(3) 0.019(3) 0.002(3)
C28 0.071(5) 0.075(5) 0.066(5) -0.009(4) 0.016(4) 0.025(4)
C29 0.098(7) 0.086(6) 0.087(7) 0.003(5) 0.020(5) 0.007(5)
C30 0.072(5) 0.087(6) 0.058(5) -0.004(4) 0.019(4) -0.005(4)
C31 0.082(5) 0.075(5) 0.074(6) 0.011(4) 0.022(4) -0.001(4)
C32 0.112(7) 0.072(6) 0.073(6) 0.007(5) 0.030(5) 0.005(5)
C33 0.140(9) 0.084(6) 0.129(8) 0.028(6) 0.074(7) 0.012(6)

loop_
_atom_type_symbol
_atom_type_description
_atom_type_scat_dispersion_real
_atom_type_scat_dispersion_imag
_atom_type_scat_source
C C 0.0181 0.0091 'International Tables Vol C Tables 4.2.6.8 and 6.1.1.4'
H H 0.0000 0.0000 'International Tables Vol C Tables 4.2.6.8 and 6.1.1.4'
F F 0.0727 0.0534 'International Tables Vol C Tables 4.2.6.8 and 6.1.1.4'
N N 0.0311 0.0180 'International Tables Vol C Tables 4.2.6.8 and 6.1.1.4'
O O 0.0492 0.0322 'International Tables Vol C Tables 4.2.6.8 and 6.1.1.4'

loop_
_geom_angle_atom_site_label_1
_geom_angle_atom_site_label_2
_geom_angle_atom_site_label_3
_geom_angle
_geom_angle_site_symmetry_3
C12 N1 C11 122.5(5) .
C12 N1 C27 120.2(5) .
C11 N1 C27 117.2(5) .
C2 C1 C10 119.2(6) .
C2 C1 C9 121.6(6) 3_554
C10 C1 C9 119.1(5) 3_554
C1 C2 C3 122.4(6) .
C1 C2 H1 118.8 .
C3 C2 H1 118.8 .
C4 C3 C2 119.0(6) .
C4 C3 C13 125.8(6) .
C2 C3 C13 115.2(6) .
C3 C4 C5 120.0(6) .
C3 C4 C11 120.4(6) .
C5 C4 C11 119.2(6) .
C4 C5 C10 120.3(6) .
C4 C5 C6 119.6(6) .
C10 C5 C6 120.0(5) .
C7 C6 C5 120.4(6) .
C7 C6 C12 120.7(6) .
C5 C6 C12 118.7(5) .
C6 C7 C8 117.5(6) .
C6 C7 C20 127.0(6) .
C8 C7 C20 115.4(5) .
C9 C8 C7 123.8(6) .
C9 C8 H2 118.1 .
C7 C8 H2 118.1 .
C8 C9 C10 118.3(6) .
C8 C9 C1 122.3(6) 3_554
C10 C9 C1 119.4(6) 3_554
C9 C10 C5 119.6(6) .
C9 C10 C1 121.5(6) .
C5 C10 C1 118.9(5) .
O1 C11 N1 120.5(6) .
O1 C11 C4 122.6(6) .
N1 C11 C4 116.9(6) .
O2 C12 N1 120.1(6) .
O2 C12 C6 122.4(6) .
N1 C12 C6 117.6(6) .
C18 C13 C14 119.9(6) .
C18 C13 C3 122.0(6) .
C14 C13 C3 117.9(6) .
C13 C14 C15 120.9(6) .
C13 C14 H3 119.6 .
C15 C14 H3 119.6 .
C14 C15 C16 119.0(6) .
C14 C15 H4 120.5 .
C16 C15 H4 120.5 .
C17 C16 C15 120.4(6) .
C17 C16 C19 121.2(6) .
C15 C16 C19 118.3(6) .
C16 C17 C18 120.5(6) .
C16 C17 H5 119.7 .
C18 C17 H5 119.7 .
C13 C18 C17 119.3(6) .
C13 C18 H6 120.3 .
C17 C18 H6 120.3 .
F2 C19 F1 106.2(6) .
F2 C19 F3 105.6(7) .
F1 C19 F3 107.1(6) .
F2 C19 C16 113.5(6) .
F1 C19 C16 112.2(6) .
F3 C19 C16 111.8(6) .
C21 C20 C25 118.9(6) .
C21 C20 C7 119.8(6) .
C25 C20 C7 120.8(6) .
C22 C21 C20 121.7(6) .
C22 C21 H7 119.2 .
C20 C21 H7 119.2 .
C21 C22 C23 119.3(6) .
C21 C22 H8 120.4 .
C23 C22 H8 120.4 .
C24 C23 C22 119.7(6) .
C24 C23 C26 121.8(6) .
C22 C23 C26 118.5(6) .
C25 C24 C23 121.3(6) .
C25 C24 H9 119.3 .
C23 C24 H9 119.3 .
C24 C25 C20 119.2(6) .
C24 C25 H10 120.4 .
C20 C25 H10 120.4 .
F5 C26 F4 106.8(6) .
F5 C26 F6 106.6(6) .
F4 C26 F6 103.9(5) .
F5 C26 C23 114.2(6) .
F4 C26 C23 112.8(5) .
F6 C26 C23 111.9(6) .
N1 C27 C28 111.8(6) .
N1 C27 C30 111.8(5) .
C28 C27 C30 114.2(6) .
N1 C27 H11 106.1 .
C28 C27 H11 106.1 .
C30 C27 H11 106.1 .
C29 C28 C27 114.5(7) .
C29 C28 H12 108.6 .
C27 C28 H12 108.6 .
C29 C28 H13 108.6 .
C27 C28 H13 108.6 .
H12 C28 H13 107.6 .
C28 C29 H14 109.5 .
C28 C29 H15 109.5 .
H14 C29 H15 109.5 .
C28 C29 H16 109.5 .
H14 C29 H16 109.5 .
H15 C29 H16 109.5 .
C31 C30 C27 113.5(6) .
C31 C30 H17 108.9 .
C27 C30 H17 108.9 .
C31 C30 H18 108.9 .
C27 C30 H18 108.9 .
H17 C30 H18 107.7 .
C30 C31 H19 109.5 .
C30 C31 H20 109.5 .
H19 C31 H20 109.5 .
C30 C31 H21 109.5 .
H19 C31 H21 109.5 .
H20 C31 H21 109.5 .
N2 C32 C33 177.4(11) .
C32 C33 H22 109.5 .
C32 C33 H23 109.5 .
H22 C33 H23 109.5 .
C32 C33 H24 109.5 .
H22 C33 H24 109.5 .
H23 C33 H24 109.5 .

loop_
_geom_bond_atom_site_label_1
_geom_bond_atom_site_label_2
_geom_bond_distance
_geom_bond_site_symmetry_2
F1 C19 1.332(8) .
F2 C19 1.326(9) .
F3 C19 1.341(8) .
F4 C26 1.340(7) .
F5 C26 1.309(8) .
F6 C26 1.349(7) .
O1 C11 1.225(7) .
O2 C12 1.223(7) .
N1 C12 1.397(7) .
N1 C11 1.412(8) .
N1 C27 1.493(7) .
N2 C32 1.129(10) .
C1 C2 1.378(8) .
C1 C10 1.428(8) .
C1 C9 1.484(9) 3_554
C2 C3 1.411(9) .
C2 H1 0.9500 .
C3 C4 1.394(8) .
C3 C13 1.496(8) .
C4 C5 1.416(8) .
C4 C11 1.481(9) .
C5 C10 1.420(8) .
C5 C6 1.423(8) .
C6 C7 1.399(8) .
C6 C12 1.479(9) .
C7 C8 1.419(8) .
C7 C20 1.491(8) .
C8 C9 1.379(8) .
C8 H2 0.9500 .
C9 C10 1.417(8) .
C9 C1 1.484(9) 3_554
C13 C18 1.385(8) .
C13 C14 1.385(8) .
C14 C15 1.386(9) .
C14 H3 0.9500 .
C15 C16 1.399(9) .
C15 H4 0.9500 .
C16 C17 1.367(9) .
C16 C19 1.502(10) .
C17 C18 1.402(8) .
C17 H5 0.9500 .
C18 H6 0.9500 .
C20 C21 1.395(8) .
C20 C25 1.407(9) .
C21 C22 1.378(8) .
C21 H7 0.9500 .
C22 C23 1.395(9) .
C22 H8 0.9500 .
C23 C24 1.386(9) .
C23 C26 1.491(9) .
C24 C25 1.385(9) .
C24 H9 0.9500 .
C25 H10 0.9500 .
C27 C28 1.524(10) .
C27 C30 1.528(10) .
C27 H11 1.0000 .
C28 C29 1.507(11) .
C28 H12 0.9900 .
C28 H13 0.9900 .
C29 H14 0.9800 .
C29 H15 0.9800 .
C29 H16 0.9800 .
C30 C31 1.526(11) .
C30 H17 0.9900 .
C30 H18 0.9900 .
C31 H19 0.9800 .
C31 H20 0.9800 .
C31 H21 0.9800 .
C32 C33 1.442(12) .
C33 H22 0.9800 .
C33 H23 0.9800 .
C33 H24 0.9800 .

loop_
_geom_torsion_atom_site_label_1
_geom_torsion_atom_site_label_2
_geom_torsion_atom_site_label_3
_geom_torsion_atom_site_label_4
_geom_torsion
_geom_torsion_site_symmetry_1
_geom_torsion_site_symmetry_4
C10 C1 C2 C3 -0.8(9) . .
C9 C1 C2 C3 177.1(5) 3_554 .
C1 C2 C3 C4 3.2(9) . .
C1 C2 C3 C13 -178.0(6) . .
C2 C3 C4 C5 -1.2(9) . .
C13 C3 C4 C5 -180.0(6) . .
C2 C3 C4 C11 -174.5(6) . .
C13 C3 C4 C11 6.8(9) . .
C3 C4 C5 C10 -3.0(9) . .
C11 C4 C5 C10 170.3(6) . .
C3 C4 C5 C6 179.7(6) . .
C11 C4 C5 C6 -7.0(9) . .
C4 C5 C6 C7 171.1(5) . .
C10 C5 C6 C7 -6.2(9) . .
C4 C5 C6 C12 -14.4(9) . .
C10 C5 C6 C12 168.4(5) . .
C5 C6 C7 C8 4.3(9) . .
C12 C6 C7 C8 -170.1(6) . .
C5 C6 C7 C20 -171.3(6) . .
C12 C6 C7 C20 14.3(9) . .
C6 C7 C8 C9 1.1(9) . .
C20 C7 C8 C9 177.2(6) . .
C7 C8 C9 C10 -4.6(9) . .
C7 C8 C9 C1 176.7(6) . 3_554
C8 C9 C10 C5 2.7(8) . .
C1 C9 C10 C5 -178.6(5) 3_554 .
C8 C9 C10 C1 -177.4(6) . .
C1 C9 C10 C1 1.3(9) 3_554 .
C4 C5 C10 C9 -174.7(5) . .
C6 C5 C10 C9 2.6(9) . .
C4 C5 C10 C1 5.4(9) . .
C6 C5 C10 C1 -177.4(5) . .
C2 C1 C10 C9 176.6(5) . .
C9 C1 C10 C9 -1.3(9) 3_554 .
C2 C1 C10 C5 -3.5(9) . .
C9 C1 C10 C5 178.6(5) 3_554 .
C12 N1 C11 O1 168.3(6) . .
C27 N1 C11 O1 -7.9(9) . .
C12 N1 C11 C4 -13.0(9) . .
C27 N1 C11 C4 170.8(5) . .
C3 C4 C11 O1 12.7(10) . .
C5 C4 C11 O1 -160.6(6) . .
C3 C4 C11 N1 -166.0(6) . .
C5 C4 C11 N1 20.7(9) . .
C11 N1 C12 O2 171.5(6) . .
C27 N1 C12 O2 -12.4(9) . .
C11 N1 C12 C6 -7.9(9) . .
C27 N1 C12 C6 168.2(5) . .
C7 C6 C12 O2 17.2(9) . .
C5 C6 C12 O2 -157.4(6) . .
C7 C6 C12 N1 -163.4(6) . .
C5 C6 C12 N1 22.1(8) . .
C4 C3 C13 C18 67.7(9) . .
C2 C3 C13 C18 -111.1(7) . .
C4 C3 C13 C14 -116.4(7) . .
C2 C3 C13 C14 64.8(8) . .
C18 C13 C14 C15 0.8(10) . .
C3 C13 C14 C15 -175.2(6) . .
C13 C14 C15 C16 -0.1(10) . .
C14 C15 C16 C17 -0.2(11) . .
C14 C15 C16 C19 177.6(7) . .
C15 C16 C17 C18 -0.2(10) . .
C19 C16 C17 C18 -178.0(7) . .
C14 C13 C18 C17 -1.2(10) . .
C3 C13 C18 C17 174.6(6) . .
C16 C17 C18 C13 0.9(10) . .
C17 C16 C19 F2 100.0(8) . .
C15 C16 C19 F2 -77.7(8) . .
C17 C16 C19 F1 -20.4(10) . .
C15 C16 C19 F1 161.9(7) . .
C17 C16 C19 F3 -140.6(7) . .
C15 C16 C19 F3 41.6(10) . .
C6 C7 C20 C21 -138.4(7) . .
C8 C7 C20 C21 45.9(8) . .
C6 C7 C20 C25 50.0(9) . .
C8 C7 C20 C25 -125.7(6) . .
C25 C20 C21 C22 0.7(10) . .
C7 C20 C21 C22 -171.1(6) . .
C20 C21 C22 C23 0.6(10) . .
C21 C22 C23 C24 -1.3(10) . .
C21 C22 C23 C26 178.6(6) . .
C22 C23 C24 C25 0.9(9) . .
C26 C23 C24 C25 -179.0(6) . .
C23 C24 C25 C20 0.4(9) . .
C21 C20 C25 C24 -1.2(9) . .
C7 C20 C25 C24 170.5(6) . .
C24 C23 C26 F5 144.5(6) . .
C22 C23 C26 F5 -35.4(9) . .
C24 C23 C26 F4 -93.4(7) . .
C22 C23 C26 F4 86.7(8) . .
C24 C23 C26 F6 23.2(9) . .
C22 C23 C26 F6 -156.7(6) . .
C12 N1 C27 C28 74.0(7) . .
C11 N1 C27 C28 -109.7(7) . .
C12 N1 C27 C30 -55.4(8) . .
C11 N1 C27 C30 120.9(6) . .
N1 C27 C28 C29 64.8(8) . .
C30 C27 C28 C29 -167.0(7) . .
N1 C27 C30 C31 -51.6(8) . .
C28 C27 C30 C31 -179.7(6) . .
